data_4112676
loop_
_publ_author_name
'Derek C. Fox'
'Adam T. Fiedler'
'Heather L. Halfen'
'Thomas C. Brunold'
'Jason A. Halfen'

_publ_section_title
;
 Electronic Structure Control of the Nucleophilicity of Transition
 Metal-Thiolate Complexes: An Experimental and Theoretical Study
;
_journal_name_full 'Journal of the American Chemical Society'
_journal_page_first 7627
_journal_page_last 7638
_journal_paper_doi 10.1021/ja039419q
_journal_volume 126
_journal_year 2004
_chemical_formula_sum 'C49 H51 B N4 S Zn'
_chemical_formula_weight 804.18
_chemical_name_common 'complex 4'
_chemical_name_systematic
; 
 ? 
;
_space_group_IT_number 19
_symmetry_cell_setting orthorhombic
_symmetry_space_group_name_Hall 'P 2ac 2ab'
_symmetry_space_group_name_H-M 'P 21 21 21'
_atom_sites_solution_hydrogens geom
_atom_sites_solution_primary direct
_atom_sites_solution_secondary difmap
_audit_creation_method SHELXL-97
_cell_angle_alpha 90.00
_cell_angle_beta 90.00
_cell_angle_gamma 90.00
_cell_formula_units_Z 4
_cell_length_a 14.3620(10)
_cell_length_b 14.8350(10)
_cell_length_c 19.6220(10)
_cell_measurement_temperature 293(2)
_cell_volume 4180.7(5)
_computing_structure_refinement 'SHELXL-97 (Sheldrick, 1997)'
_computing_structure_solution 'SHELXS-97 (Sheldrick, 1990)'
_diffrn_ambient_temperature 293(2)
_diffrn_measured_fraction_theta_full 0.996
_diffrn_measured_fraction_theta_max 0.996
_diffrn_radiation_monochromator graphite
_diffrn_radiation_source 'fine-focus sealed tube'
_diffrn_radiation_type MoK\a
_diffrn_radiation_wavelength 0.71073
_diffrn_reflns_av_R_equivalents 0.0527
_diffrn_reflns_av_sigmaI/netI 0.0961
_diffrn_reflns_limit_h_max 17
_diffrn_reflns_limit_h_min 0
_diffrn_reflns_limit_k_max 17
_diffrn_reflns_limit_k_min 0
_diffrn_reflns_limit_l_max 23
_diffrn_reflns_limit_l_min -23
_diffrn_reflns_number 7940
_diffrn_reflns_theta_full 25.01
_diffrn_reflns_theta_max 25.01
_diffrn_reflns_theta_min 2.08
_exptl_absorpt_coefficient_mu 0.677
_exptl_absorpt_correction_T_max 1.0000
_exptl_absorpt_correction_T_min 0.9487
_exptl_absorpt_correction_type 'psi-scan corrections'
_exptl_crystal_colour colorless
_exptl_crystal_density_diffrn 1.278
_exptl_crystal_description block
_exptl_crystal_F_000 1696
_exptl_crystal_size_max 0.48
_exptl_crystal_size_mid 0.35
_exptl_crystal_size_min 0.30
_refine_diff_density_max 0.232
_refine_diff_density_min -0.253
_refine_diff_density_rms 0.052
_refine_ls_abs_structure_details 'Flack H D (1983), Acta Cryst. A39, 876-881'
_refine_ls_abs_structure_Flack -0.006(13)
_refine_ls_extinction_method none
_refine_ls_goodness_of_fit_ref 1.014
_refine_ls_hydrogen_treatment mixed
_refine_ls_matrix_type full
_refine_ls_number_parameters 505
_refine_ls_number_reflns 7335
_refine_ls_number_restraints 0
_refine_ls_restrained_S_all 1.014
_refine_ls_R_factor_all 0.1140
_refine_ls_R_factor_gt 0.0487
_refine_ls_shift/su_max 0.001
_refine_ls_shift/su_mean 0.000
_refine_ls_structure_factor_coef Fsqd
_refine_ls_weighting_details 'calc w=1/[\s^2^(Fo^2^)+(0.0304P)^2^+0.2371P] where P=(Fo^2^+2Fc^2^)/3'
_refine_ls_weighting_scheme calc
_refine_ls_wR_factor_gt 0.0777
_refine_ls_wR_factor_ref 0.0918
_reflns_number_gt 4911
_reflns_number_total 7335
_reflns_threshold_expression >2sigma(I)
_cod_data_source_file ja039419qsi20031104_024544.cif
_cod_data_source_block 4
_cod_database_code 4112676

loop_
_symmetry_equiv_pos_as_xyz
'x, y, z'
'-x+1/2, -y, z+1/2'
'-x, y+1/2, -z+1/2'
'x+1/2, -y+1/2, -z'

loop_
_atom_site_label
_atom_site_type_symbol
_atom_site_fract_x
_atom_site_fract_y
_atom_site_fract_z
_atom_site_U_iso_or_equiv
_atom_site_adp_type
_atom_site_occupancy
_atom_site_symmetry_multiplicity
_atom_site_calc_flag
_atom_site_refinement_flags
Zn1 Zn 0.19962(3) 0.58613(3) 0.79173(2) 0.04137(13) Uani 1 1 d .
S1 S 0.12103(9) 0.45604(9) 0.76588(7) 0.0605(4) Uani 1 1 d .
N1 N 0.1152(2) 0.6453(3) 0.87196(18) 0.0448(9) Uani 1 1 d .
C1 C 0.0165(3) 0.6520(4) 0.8493(2) 0.0569(14) Uani 1 1 d .
H1A H -0.0222 0.6662 0.8883 0.068 Uiso 1 1 calc R
H1B H -0.0032 0.5938 0.8319 0.068 Uiso 1 1 calc R
B1 B 0.7691(3) 0.4686(3) 0.9840(3) 0.0412(13) Uani 1 1 d .
N2 N 0.1581(2) 0.7071(2) 0.73766(19) 0.0469(10) Uani 1 1 d .
C2 C 0.0010(3) 0.7228(3) 0.7947(3) 0.0626(14) Uani 1 1 d .
H2A H -0.0648 0.7240 0.7837 0.075 Uiso 1 1 calc R
H2B H 0.0169 0.7811 0.8136 0.075 Uiso 1 1 calc R
N3 N 0.2792(2) 0.5585(2) 0.88523(18) 0.0424(9) Uani 1 1 d .
C3 C 0.0544(3) 0.7108(4) 0.7297(2) 0.0599(14) Uani 1 1 d .
H3A H 0.0390 0.7601 0.6993 0.072 Uiso 1 1 calc R
H3B H 0.0338 0.6554 0.7081 0.072 Uiso 1 1 calc R
N4 N 0.3086(2) 0.5950(2) 0.71898(16) 0.0451(8) Uani 1 1 d .
C4 C 0.1939(4) 0.7898(3) 0.7730(2) 0.0616(14) Uani 1 1 d .
H4A H 0.1459 0.8358 0.7717 0.074 Uiso 1 1 calc R
H4B H 0.2472 0.8125 0.7480 0.074 Uiso 1 1 calc R
C5 C 0.2225(3) 0.7747(3) 0.8471(2) 0.0581(14) Uani 1 1 d .
H5A H 0.2770 0.7361 0.8472 0.070 Uiso 1 1 calc R
H5B H 0.2415 0.8324 0.8657 0.070 Uiso 1 1 calc R
C6 C 0.1521(3) 0.7342(3) 0.8952(3) 0.0567(14) Uani 1 1 d .
H6A H 0.1808 0.7266 0.9396 0.068 Uiso 1 1 calc R
H6B H 0.1006 0.7758 0.9003 0.068 Uiso 1 1 calc R
C7 C 0.1215(3) 0.5773(3) 0.9258(2) 0.0551(13) Uani 1 1 d .
H7A H 0.0875 0.5237 0.9122 0.066 Uiso 1 1 calc R
H7B H 0.0935 0.6004 0.9673 0.066 Uiso 1 1 calc R
C8 C 0.2218(3) 0.5535(3) 0.9389(2) 0.0446(12) Uani 1 1 d .
C9 C 0.2526(4) 0.5280(3) 1.0025(3) 0.0579(14) Uani 1 1 d .
H9A H 0.2111 0.5253 1.0388 0.069 Uiso 1 1 calc R
C10 C 0.3447(4) 0.5066(3) 1.0123(3) 0.0656(16) Uani 1 1 d .
H10A H 0.3664 0.4885 1.0548 0.079 Uiso 1 1 calc R
C11 C 0.4035(4) 0.5126(3) 0.9579(3) 0.0607(15) Uani 1 1 d .
H11A H 0.4664 0.4994 0.9629 0.073 Uiso 1 1 calc R
C12 C 0.3688(3) 0.5385(3) 0.8956(3) 0.0512(13) Uani 1 1 d .
H12A H 0.4096 0.5422 0.8589 0.061 Uiso 1 1 calc R
C13 C 0.1989(4) 0.7000(3) 0.6687(2) 0.0588(13) Uani 1 1 d .
H13A H 0.2062 0.7601 0.6500 0.071 Uiso 1 1 calc R
H13B H 0.1561 0.6673 0.6396 0.071 Uiso 1 1 calc R
C14 C 0.2919(4) 0.6530(3) 0.6678(2) 0.0462(11) Uani 1 1 d .
C15 C 0.3523(4) 0.6630(3) 0.6141(2) 0.0608(15) Uani 1 1 d .
H15A H 0.3395 0.7044 0.5798 0.073 Uiso 1 1 calc R
C16 C 0.4316(4) 0.6119(3) 0.6114(3) 0.0616(15) Uani 1 1 d .
H16A H 0.4736 0.6188 0.5757 0.074 Uiso 1 1 calc R
C17 C 0.4478(4) 0.5508(4) 0.6619(2) 0.0593(14) Uani 1 1 d .
H17A H 0.5007 0.5146 0.6607 0.071 Uiso 1 1 calc R
C18 C 0.3854(3) 0.5429(3) 0.7146(3) 0.0522(12) Uani 1 1 d .
H18A H 0.3964 0.5003 0.7484 0.063 Uiso 1 1 calc R
C19 C 0.2165(3) 0.3831(3) 0.7501(2) 0.0440(12) Uani 1 1 d .
C20 C 0.2443(4) 0.3645(3) 0.6842(3) 0.0567(14) Uani 1 1 d .
H20A H 0.2121 0.3907 0.6481 0.068 Uiso 1 1 calc R
C21 C 0.3188(4) 0.3081(3) 0.6702(3) 0.0634(15) Uani 1 1 d .
H21A H 0.3358 0.2971 0.6252 0.076 Uiso 1 1 calc R
C22 C 0.3679(3) 0.2679(3) 0.7225(3) 0.0632(15) Uani 1 1 d .
C23 C 0.3393(4) 0.2854(3) 0.7880(3) 0.0688(15) Uani 1 1 d .
H23A H 0.3709 0.2583 0.8240 0.083 Uiso 1 1 calc R
C24 C 0.2656(3) 0.3418(3) 0.8023(3) 0.0617(14) Uani 1 1 d .
H24A H 0.2487 0.3522 0.8474 0.074 Uiso 1 1 calc R
C25 C 0.4492(4) 0.2048(4) 0.7077(4) 0.102(2) Uani 1 1 d .
H25A H 0.4748 0.1833 0.7499 0.153 Uiso 1 1 calc R
H25B H 0.4962 0.2367 0.6827 0.153 Uiso 1 1 calc R
H25C H 0.4276 0.1546 0.6812 0.153 Uiso 1 1 calc R
C31 C 0.7057(3) 0.4658(3) 1.0529(2) 0.0463(11) Uani 1 1 d .
C32 C 0.7288(3) 0.4212(4) 1.1136(2) 0.0651(15) Uani 1 1 d .
H32A H 0.7828 0.3866 1.1145 0.078 Uiso 1 1 calc R
C33 C 0.6755(4) 0.4259(4) 1.1720(3) 0.0841(19) Uani 1 1 d .
H33A H 0.6933 0.3935 1.2105 0.101 Uiso 1 1 calc R
C34 C 0.5974(5) 0.4774(5) 1.1739(3) 0.082(2) Uani 1 1 d .
H34A H 0.5626 0.4813 1.2137 0.098 Uiso 1 1 calc R
C35 C 0.5702(4) 0.5237(4) 1.1165(4) 0.0760(18) Uani 1 1 d .
H35A H 0.5165 0.5587 1.1169 0.091 Uiso 1 1 calc R
C36 C 0.6243(3) 0.5173(3) 1.0577(3) 0.0589(14) Uani 1 1 d .
H36A H 0.6051 0.5491 1.0194 0.071 Uiso 1 1 calc R
C41 C 0.8455(3) 0.3874(3) 0.9781(2) 0.0392(11) Uani 1 1 d .
C42 C 0.8350(4) 0.3006(3) 1.0047(3) 0.0613(15) Uani 1 1 d .
H42A H 0.7810 0.2866 1.0287 0.074 Uiso 1 1 calc R
C43 C 0.9028(6) 0.2342(4) 0.9966(3) 0.083(2) Uani 1 1 d .
H43A H 0.8943 0.1782 1.0170 0.100 Uiso 1 1 calc R
C44 C 0.9811(5) 0.2497(4) 0.9592(3) 0.084(2) Uani 1 1 d .
H44A H 1.0254 0.2046 0.9534 0.100 Uiso 1 1 calc R
C45 C 0.9935(4) 0.3324(4) 0.9306(3) 0.0666(16) Uani 1 1 d .
H45A H 1.0464 0.3441 0.9047 0.080 Uiso 1 1 calc R
C46 C 0.9272(3) 0.3993(3) 0.9401(2) 0.0512(13) Uani 1 1 d .
H46A H 0.9376 0.4553 0.9202 0.061 Uiso 1 1 calc R
C51 C 0.8223(3) 0.5665(3) 0.9908(2) 0.0393(11) Uani 1 1 d .
C52 C 0.8965(3) 0.5749(3) 1.0361(2) 0.0473(12) Uani 1 1 d .
H52A H 0.9180 0.5231 1.0577 0.057 Uiso 1 1 calc R
C53 C 0.9401(4) 0.6558(4) 1.0510(3) 0.0646(15) Uani 1 1 d .
H53A H 0.9886 0.6579 1.0824 0.077 Uiso 1 1 calc R
C54 C 0.9107(4) 0.7333(3) 1.0186(3) 0.0666(16) Uani 1 1 d .
H54A H 0.9398 0.7881 1.0272 0.080 Uiso 1 1 calc R
C55 C 0.8382(4) 0.7285(3) 0.9738(3) 0.0585(15) Uani 1 1 d .
H55A H 0.8174 0.7805 0.9522 0.070 Uiso 1 1 calc R
C56 C 0.7953(4) 0.6469(3) 0.9604(2) 0.0484(11) Uani 1 1 d .
H56A H 0.7461 0.6459 0.9296 0.058 Uiso 1 1 calc R
C61 C 0.7035(3) 0.4571(3) 0.9160(2) 0.0420(10) Uani 1 1 d .
C62 C 0.6253(3) 0.4011(3) 0.9177(2) 0.0527(12) Uani 1 1 d .
H62A H 0.6088 0.3749 0.9591 0.063 Uiso 1 1 calc R
C63 C 0.5706(3) 0.3823(4) 0.8609(3) 0.0616(15) Uani 1 1 d .
H63A H 0.5191 0.3448 0.8650 0.074 Uiso 1 1 calc R
C64 C 0.5925(4) 0.4186(4) 0.7998(3) 0.0642(14) Uani 1 1 d .
H64A H 0.5559 0.4068 0.7618 0.077 Uiso 1 1 calc R
C65 C 0.6696(4) 0.4734(3) 0.7947(3) 0.0660(14) Uani 1 1 d .
H65A H 0.6855 0.4987 0.7528 0.079 Uiso 1 1 calc R
C66 C 0.7233(3) 0.4909(3) 0.8513(2) 0.0541(13) Uani 1 1 d .
H66A H 0.7755 0.5273 0.8462 0.065 Uiso 1 1 calc R

loop_
_atom_site_aniso_label
_atom_site_aniso_U_11
_atom_site_aniso_U_22
_atom_site_aniso_U_33
_atom_site_aniso_U_23
_atom_site_aniso_U_13
_atom_site_aniso_U_12
Zn1 0.0404(3) 0.0400(3) 0.0437(3) -0.0002(3) 0.0024(3) -0.0017(3)
S1 0.0479(7) 0.0494(8) 0.0843(10) -0.0131(7) -0.0016(7) -0.0067(6)
N1 0.035(2) 0.051(2) 0.048(2) -0.001(2) -0.0054(19) 0.0015(19)
C1 0.039(3) 0.070(4) 0.061(3) -0.017(3) 0.004(3) 0.005(3)
B1 0.039(3) 0.040(3) 0.045(3) 0.004(3) -0.005(3) -0.004(2)
N2 0.047(2) 0.043(2) 0.051(2) 0.0014(19) -0.0014(19) 0.0057(18)
C2 0.042(3) 0.070(3) 0.076(4) -0.015(4) -0.012(3) 0.015(3)
N3 0.038(2) 0.040(2) 0.050(2) 0.0001(17) 0.0025(19) 0.0018(17)
C3 0.055(3) 0.064(4) 0.061(4) 0.001(3) -0.012(3) 0.007(3)
N4 0.049(2) 0.044(2) 0.042(2) 0.0055(19) 0.006(2) -0.002(2)
C4 0.064(3) 0.042(3) 0.079(4) -0.001(2) 0.002(3) -0.003(3)
C5 0.055(3) 0.036(3) 0.083(4) -0.019(3) -0.007(3) 0.002(3)
C6 0.057(3) 0.053(3) 0.060(3) -0.018(3) -0.012(3) 0.009(3)
C7 0.050(3) 0.066(3) 0.050(3) -0.003(3) 0.010(2) -0.003(3)
C8 0.048(3) 0.043(3) 0.042(3) -0.001(2) -0.001(2) -0.003(2)
C9 0.077(4) 0.047(3) 0.050(3) 0.004(3) 0.011(3) -0.001(3)
C10 0.087(4) 0.047(3) 0.063(4) 0.005(3) -0.018(4) 0.010(3)
C11 0.058(3) 0.049(3) 0.076(4) -0.004(3) -0.019(3) 0.012(3)
C12 0.051(3) 0.044(3) 0.059(3) -0.007(3) 0.002(3) 0.005(3)
C13 0.076(3) 0.052(3) 0.049(3) 0.010(2) 0.001(3) 0.010(3)
C14 0.058(3) 0.037(3) 0.044(3) -0.001(2) 0.004(3) -0.004(3)
C15 0.087(4) 0.051(3) 0.044(3) 0.009(3) 0.007(3) -0.001(3)
C16 0.070(4) 0.060(4) 0.055(3) 0.002(3) 0.022(3) -0.006(3)
C17 0.064(3) 0.059(3) 0.055(3) 0.000(3) 0.014(3) 0.006(3)
C18 0.058(3) 0.052(3) 0.047(3) 0.002(3) 0.006(3) 0.001(3)
C19 0.043(3) 0.033(3) 0.056(3) 0.000(2) -0.010(3) -0.011(2)
C20 0.067(4) 0.051(3) 0.052(3) 0.001(3) -0.011(3) 0.003(3)
C21 0.073(4) 0.051(3) 0.066(3) -0.009(3) -0.005(3) 0.005(3)
C22 0.052(3) 0.041(3) 0.097(5) 0.010(3) -0.001(4) -0.003(3)
C23 0.072(4) 0.056(3) 0.078(4) 0.027(4) -0.017(4) 0.000(3)
C24 0.067(3) 0.067(3) 0.052(3) 0.005(3) -0.007(3) -0.002(3)
C25 0.081(4) 0.058(4) 0.167(6) 0.001(5) 0.007(5) 0.023(3)
C31 0.044(3) 0.048(3) 0.046(3) -0.003(2) -0.003(3) -0.013(3)
C32 0.062(3) 0.081(4) 0.052(3) 0.002(3) 0.007(3) -0.017(3)
C33 0.100(5) 0.094(5) 0.058(3) 0.000(4) 0.019(4) -0.030(5)
C34 0.088(5) 0.087(5) 0.071(4) -0.028(4) 0.033(4) -0.038(4)
C35 0.050(3) 0.073(4) 0.106(5) -0.039(4) 0.022(4) -0.019(3)
C36 0.051(3) 0.059(3) 0.067(4) -0.018(3) 0.004(3) -0.010(3)
C41 0.044(3) 0.036(3) 0.038(3) 0.004(2) -0.010(2) -0.005(2)
C42 0.087(4) 0.041(3) 0.056(3) 0.004(3) -0.015(3) -0.007(3)
C43 0.137(6) 0.042(4) 0.071(4) 0.006(3) -0.036(5) 0.008(4)
C44 0.108(5) 0.065(5) 0.078(5) -0.023(4) -0.048(4) 0.048(4)
C45 0.057(3) 0.069(4) 0.073(4) -0.024(3) -0.015(3) 0.019(3)
C46 0.049(3) 0.043(3) 0.061(3) -0.006(3) -0.007(2) 0.004(3)
C51 0.035(3) 0.041(3) 0.042(2) -0.001(2) 0.003(2) 0.003(2)
C52 0.044(3) 0.042(3) 0.057(3) -0.003(2) -0.003(2) -0.001(3)
C53 0.057(3) 0.060(4) 0.077(4) -0.027(3) -0.004(3) -0.004(3)
C54 0.074(4) 0.038(3) 0.088(4) -0.018(3) 0.023(3) -0.007(3)
C55 0.070(4) 0.034(3) 0.071(4) 0.001(3) 0.020(3) 0.011(3)
C56 0.049(3) 0.044(3) 0.052(3) 0.000(2) 0.005(3) 0.003(3)
C61 0.038(2) 0.038(2) 0.050(3) 0.001(2) -0.001(3) 0.010(3)
C62 0.048(3) 0.051(3) 0.059(3) 0.000(3) -0.001(3) -0.001(3)
C63 0.044(3) 0.065(4) 0.076(4) -0.009(3) -0.013(3) -0.004(3)
C64 0.069(3) 0.056(3) 0.068(4) -0.014(4) -0.025(3) 0.020(3)
C65 0.086(4) 0.066(3) 0.046(3) 0.003(3) -0.003(3) 0.011(3)
C66 0.052(3) 0.056(3) 0.054(3) 0.001(3) 0.000(3) 0.003(3)

loop_
_atom_type_symbol
_atom_type_description
_atom_type_scat_dispersion_real
_atom_type_scat_dispersion_imag
_atom_type_scat_source
C C 0.0033 0.0016 'International Tables Vol C Tables 4.2.6.8 and 6.1.1.4'
H H 0.0000 0.0000 'International Tables Vol C Tables 4.2.6.8 and 6.1.1.4'
B B 0.0013 0.0007 'International Tables Vol C Tables 4.2.6.8 and 6.1.1.4'
N N 0.0061 0.0033 'International Tables Vol C Tables 4.2.6.8 and 6.1.1.4'
S S 0.1246 0.1234 'International Tables Vol C Tables 4.2.6.8 and 6.1.1.4'
Zn Zn 0.2839 1.4301 'International Tables Vol C Tables 4.2.6.8 and 6.1.1.4'

loop_
_geom_angle_atom_site_label_1
_geom_angle_atom_site_label_2
_geom_angle_atom_site_label_3
_geom_angle
N4 Zn1 N2 79.75(14)
N4 Zn1 N1 150.90(14)
N2 Zn1 N1 82.33(14)
N4 Zn1 N3 100.92(13)
N2 Zn1 N3 134.81(13)
N1 Zn1 N3 76.16(13)
N4 Zn1 S1 105.47(10)
N2 Zn1 S1 116.95(10)
N1 Zn1 S1 103.05(11)
N3 Zn1 S1 106.48(10)
C19 S1 Zn1 99.89(14)
C7 N1 C1 108.6(4)
C7 N1 C6 111.5(4)
C1 N1 C6 111.8(4)
C7 N1 Zn1 102.1(3)
C1 N1 Zn1 110.0(3)
C6 N1 Zn1 112.3(3)
N1 C1 C2 113.4(4)
C31 B1 C41 114.5(4)
C31 B1 C61 110.6(4)
C41 B1 C61 104.5(4)
C31 B1 C51 102.4(4)
C41 B1 C51 110.1(3)
C61 B1 C51 115.0(4)
C13 N2 C3 107.6(4)
C13 N2 C4 110.3(4)
C3 N2 C4 111.0(4)
C13 N2 Zn1 106.2(3)
C3 N2 Zn1 110.7(3)
C4 N2 Zn1 110.9(3)
C3 C2 C1 116.4(4)
C12 N3 C8 117.4(4)
C12 N3 Zn1 132.0(3)
C8 N3 Zn1 110.3(3)
C2 C3 N2 115.1(4)
C14 N4 C18 117.7(4)
C14 N4 Zn1 114.3(3)
C18 N4 Zn1 127.6(3)
N2 C4 C5 114.4(4)
C6 C5 C4 118.3(4)
N1 C6 C5 113.6(4)
N1 C7 C8 110.1(4)
N3 C8 C9 122.1(4)
N3 C8 C7 116.2(4)
C9 C8 C7 121.7(4)
C10 C9 C8 119.9(5)
C11 C10 C9 118.1(5)
C10 C11 C12 119.4(5)
N3 C12 C11 123.1(5)
N2 C13 C14 113.3(4)
N4 C14 C15 122.0(5)
N4 C14 C13 116.4(4)
C15 C14 C13 121.3(4)
C16 C15 C14 119.7(5)
C17 C16 C15 118.8(5)
C16 C17 C18 119.5(5)
N4 C18 C17 122.2(5)
C20 C19 C24 117.2(4)
C20 C19 S1 120.6(4)
C24 C19 S1 122.2(4)
C19 C20 C21 121.9(5)
C22 C21 C20 120.5(5)
C23 C22 C21 117.5(5)
C23 C22 C25 121.6(6)
C21 C22 C25 120.9(6)
C22 C23 C24 122.4(5)
C23 C24 C19 120.5(5)
C36 C31 C32 113.5(4)
C36 C31 B1 120.6(4)
C32 C31 B1 125.7(4)
C33 C32 C31 123.4(5)
C34 C33 C32 120.6(6)
C33 C34 C35 119.6(6)
C34 C35 C36 119.0(6)
C35 C36 C31 124.0(5)
C42 C41 C46 113.9(4)
C42 C41 B1 125.5(4)
C46 C41 B1 120.5(4)
C43 C42 C41 122.2(5)
C44 C43 C42 121.3(6)
C45 C44 C43 118.8(6)
C44 C45 C46 120.0(6)
C45 C46 C41 123.7(5)
C56 C51 C52 114.2(4)
C56 C51 B1 126.4(4)
C52 C51 B1 119.0(4)
C53 C52 C51 123.9(5)
C54 C53 C52 119.1(5)
C55 C54 C53 119.2(5)
C54 C55 C56 120.5(5)
C55 C56 C51 123.1(5)
C66 C61 C62 113.6(4)
C66 C61 B1 125.9(4)
C62 C61 B1 120.2(4)
C63 C62 C61 123.6(5)
C64 C63 C62 120.0(5)
C63 C64 C65 119.2(5)
C64 C65 C66 120.1(5)
C65 C66 C61 123.6(5)

loop_
_geom_bond_atom_site_label_1
_geom_bond_atom_site_label_2
_geom_bond_distance
Zn1 N4 2.122(3)
Zn1 N2 2.169(4)
Zn1 N1 2.172(4)
Zn1 N3 2.200(4)
Zn1 S1 2.2925(13)
S1 C19 1.774(5)
N1 C7 1.464(5)
N1 C1 1.489(5)
N1 C6 1.492(5)
C1 C2 1.517(7)
B1 C31 1.631(7)
B1 C41 1.634(6)
B1 C61 1.642(6)
B1 C51 1.647(6)
N2 C13 1.478(5)
N2 C3 1.499(5)
N2 C4 1.499(5)
C2 C3 1.497(6)
N3 C12 1.337(5)
N3 C8 1.339(5)
N4 C14 1.343(5)
N4 C18 1.350(5)
C4 C5 1.528(6)
C5 C6 1.507(6)
C7 C8 1.506(6)
C8 C9 1.377(6)
C9 C10 1.374(6)
C10 C11 1.364(7)
C11 C12 1.374(6)
C13 C14 1.507(7)
C14 C15 1.373(6)
C15 C16 1.368(6)
C16 C17 1.364(6)
C17 C18 1.373(6)
C19 C20 1.381(6)
C19 C24 1.388(6)
C20 C21 1.386(6)
C21 C22 1.381(7)
C22 C23 1.373(7)
C22 C25 1.525(7)
C23 C24 1.378(6)
C31 C36 1.399(6)
C31 C32 1.402(6)
C32 C33 1.381(7)
C33 C34 1.357(8)
C34 C35 1.377(8)
C35 C36 1.393(7)
C41 C42 1.398(6)
C41 C46 1.401(6)
C42 C43 1.394(7)
C43 C44 1.363(8)
C44 C45 1.360(8)
C45 C46 1.389(6)
C51 C56 1.388(6)
C51 C52 1.394(6)
C52 C53 1.385(6)
C53 C54 1.380(7)
C54 C55 1.364(6)
C55 C56 1.383(6)
C61 C66 1.393(6)
C61 C62 1.399(6)
C62 C63 1.391(6)
C63 C64 1.351(7)
C64 C65 1.378(6)
C65 C66 1.378(6)

loop_
_geom_torsion_atom_site_label_1
_geom_torsion_atom_site_label_2
_geom_torsion_atom_site_label_3
_geom_torsion_atom_site_label_4
_geom_torsion
N4 Zn1 S1 C19 42.91(19)
N2 Zn1 S1 C19 129.10(19)
N1 Zn1 S1 C19 -142.95(19)
N3 Zn1 S1 C19 -63.76(19)
N4 Zn1 N1 C7 -129.1(3)
N2 Zn1 N1 C7 178.6(3)
N3 Zn1 N1 C7 -41.4(3)
S1 Zn1 N1 C7 62.6(3)
N4 Zn1 N1 C1 115.7(4)
N2 Zn1 N1 C1 63.4(3)
N3 Zn1 N1 C1 -156.6(3)
S1 Zn1 N1 C1 -52.6(3)
N4 Zn1 N1 C6 -9.5(5)
N2 Zn1 N1 C6 -61.8(3)
N3 Zn1 N1 C6 78.2(3)
S1 Zn1 N1 C6 -177.8(3)
C7 N1 C1 C2 178.3(4)
C6 N1 C1 C2 54.8(5)
Zn1 N1 C1 C2 -70.7(4)
N4 Zn1 N2 C13 25.4(3)
N1 Zn1 N2 C13 -177.7(3)
N3 Zn1 N2 C13 120.6(3)
S1 Zn1 N2 C13 -76.9(3)
N4 Zn1 N2 C3 141.9(3)
N1 Zn1 N2 C3 -61.2(3)
N3 Zn1 N2 C3 -122.9(3)
S1 Zn1 N2 C3 39.6(3)
N4 Zn1 N2 C4 -94.4(3)
N1 Zn1 N2 C4 62.5(3)
N3 Zn1 N2 C4 0.8(4)
S1 Zn1 N2 C4 163.3(3)
N1 C1 C2 C3 59.6(6)
N4 Zn1 N3 C12 -9.3(4)
N2 Zn1 N3 C12 -95.7(4)
N1 Zn1 N3 C12 -159.7(4)
S1 Zn1 N3 C12 100.6(4)
N4 Zn1 N3 C8 177.9(3)
N2 Zn1 N3 C8 91.5(3)
N1 Zn1 N3 C8 27.5(3)
S1 Zn1 N3 C8 -72.2(3)
C1 C2 C3 N2 -57.8(6)
C13 N2 C3 C2 -177.1(4)
C4 N2 C3 C2 -56.4(5)
Zn1 N2 C3 C2 67.2(5)
N2 Zn1 N4 C14 -13.8(3)
N1 Zn1 N4 C14 -66.6(4)
N3 Zn1 N4 C14 -147.7(3)
S1 Zn1 N4 C14 101.6(3)
N2 Zn1 N4 C18 174.3(4)
N1 Zn1 N4 C18 121.4(4)
N3 Zn1 N4 C18 40.3(4)
S1 Zn1 N4 C18 -70.4(4)
C13 N2 C4 C5 -135.7(4)
C3 N2 C4 C5 105.2(5)
Zn1 N2 C4 C5 -18.3(5)
N2 C4 C5 C6 -54.9(6)
C7 N1 C6 C5 129.2(4)
C1 N1 C6 C5 -109.0(4)
Zn1 N1 C6 C5 15.2(5)
C4 C5 C6 N1 56.5(5)
C1 N1 C7 C8 167.2(4)
C6 N1 C7 C8 -69.1(5)
Zn1 N1 C7 C8 51.0(4)
C12 N3 C8 C9 -0.6(6)
Zn1 N3 C8 C9 173.4(4)
C12 N3 C8 C7 179.5(4)
Zn1 N3 C8 C7 -6.6(5)
N1 C7 C8 N3 -31.3(6)
N1 C7 C8 C9 148.7(4)
N3 C8 C9 C10 -0.1(7)
C7 C8 C9 C10 179.8(5)
C8 C9 C10 C11 0.8(8)
C9 C10 C11 C12 -0.8(8)
C8 N3 C12 C11 0.6(7)
Zn1 N3 C12 C11 -171.8(3)
C10 C11 C12 N3 0.1(8)
C3 N2 C13 C14 -152.6(4)
C4 N2 C13 C14 86.2(4)
Zn1 N2 C13 C14 -34.0(4)
C18 N4 C14 C15 -3.1(6)
Zn1 N4 C14 C15 -175.9(4)
C18 N4 C14 C13 171.1(4)
Zn1 N4 C14 C13 -1.7(5)
N2 C13 C14 N4 25.3(6)
N2 C13 C14 C15 -160.5(4)
N4 C14 C15 C16 1.0(7)
C13 C14 C15 C16 -172.9(5)
C14 C15 C16 C17 1.1(7)
C15 C16 C17 C18 -1.0(7)
C14 N4 C18 C17 3.2(7)
Zn1 N4 C18 C17 174.9(3)
C16 C17 C18 N4 -1.1(7)
Zn1 S1 C19 C20 -99.9(4)
Zn1 S1 C19 C24 80.8(4)
C24 C19 C20 C21 -0.8(7)
S1 C19 C20 C21 179.8(3)
C19 C20 C21 C22 0.2(8)
C20 C21 C22 C23 0.7(7)
C20 C21 C22 C25 179.3(5)
C21 C22 C23 C24 -0.9(8)
C25 C22 C23 C24 -179.5(4)
C22 C23 C24 C19 0.3(7)
C20 C19 C24 C23 0.6(7)
S1 C19 C24 C23 179.9(3)
C41 B1 C31 C36 -165.2(4)
C61 B1 C31 C36 -47.4(5)
C51 B1 C31 C36 75.7(5)
C41 B1 C31 C32 21.0(6)
C61 B1 C31 C32 138.8(4)
C51 B1 C31 C32 -98.2(5)
C36 C31 C32 C33 1.3(7)
B1 C31 C32 C33 175.5(5)
C31 C32 C33 C34 -1.8(8)
C32 C33 C34 C35 1.4(9)
C33 C34 C35 C36 -0.7(8)
C34 C35 C36 C31 0.3(8)
C32 C31 C36 C35 -0.5(7)
B1 C31 C36 C35 -175.1(4)
C31 B1 C41 C42 31.1(6)
C61 B1 C41 C42 -90.0(5)
C51 B1 C41 C42 145.9(4)
C31 B1 C41 C46 -153.4(4)
C61 B1 C41 C46 85.4(4)
C51 B1 C41 C46 -38.7(5)
C46 C41 C42 C43 3.1(7)
B1 C41 C42 C43 178.8(5)
C41 C42 C43 C44 -3.1(9)
C42 C43 C44 C45 1.2(9)
C43 C44 C45 C46 0.4(8)
C44 C45 C46 C41 -0.3(8)
C42 C41 C46 C45 -1.5(6)
B1 C41 C46 C45 -177.4(4)
C31 B1 C51 C56 -96.9(5)
C41 B1 C51 C56 140.9(4)
C61 B1 C51 C56 23.1(6)
C31 B1 C51 C52 76.1(5)
C41 B1 C51 C52 -46.1(5)
C61 B1 C51 C52 -163.8(4)
C56 C51 C52 C53 0.6(6)
B1 C51 C52 C53 -173.2(4)
C51 C52 C53 C54 -1.3(7)
C52 C53 C54 C55 1.3(7)
C53 C54 C55 C56 -0.7(7)
C54 C55 C56 C51 0.0(7)
C52 C51 C56 C55 0.0(6)
B1 C51 C56 C55 173.3(4)
C31 B1 C61 C66 152.3(4)
C41 B1 C61 C66 -84.0(5)
C51 B1 C61 C66 36.9(6)
C31 B1 C61 C62 -35.3(5)
C41 B1 C61 C62 88.5(5)
C51 B1 C61 C62 -150.7(4)
C66 C61 C62 C63 -1.5(7)
B1 C61 C62 C63 -174.8(4)
C61 C62 C63 C64 0.3(7)
C62 C63 C64 C65 0.6(8)
C63 C64 C65 C66 -0.2(7)
C64 C65 C66 C61 -1.1(7)
C62 C61 C66 C65 1.8(7)
B1 C61 C66 C65 174.7(4)
